data_1512672
loop_
_publ_author_name
'Sudeshna Roy'
'Palanisamy Uma Maheswari'
'Amalija Golobic'
'Bojan Kozlevcar'
'Jan Reedijk'

_publ_section_title
;
 Synthesis, crystal structure and biological studies of the highly
 anticancer active compound
 trans-dichloridobis(4-methyl-2-N-(2-pyridylmethylene)-
 aminophenol)ruthenium(II)
;
_journal_name_full
;
Inorganica Chimica Acta
;
_journal_page_first 239
_journal_page_last 245
_journal_paper_doi 10.1016/j.ica.2012.07.023
_journal_volume 393
_journal_year 2012
_chemical_formula_moiety 'C26 H24 Cl2 N4 O2 Ru, 2 (C3 H6 O)'
_chemical_formula_sum 'C32 H36 Cl2 N4 O4 Ru'
_chemical_formula_weight 712.62
_space_group_IT_number 2
_symmetry_cell_setting triclinic
_symmetry_space_group_name_Hall '-P 1'
_symmetry_space_group_name_H-M 'P -1'
_atom_sites_solution_hydrogens other
_atom_sites_solution_primary direct
_atom_sites_solution_secondary difmap
_cell_angle_alpha 91.625(1)
_cell_angle_beta 107.003(1)
_cell_angle_gamma 92.203(1)
_cell_formula_units_Z 1
_cell_length_a 8.8760(2)
_cell_length_b 9.0154(2)
_cell_length_c 10.4403(3)
_cell_measurement_reflns_used 3368
_cell_measurement_temperature 293(2)
_cell_measurement_theta_max 27.48
_cell_measurement_theta_min 2.55
_cell_volume 797.65(3)
_computing_cell_refinement 'DENZO-SMN (Otwinowski & Minor, 1997)'
_computing_data_collection 'COLLECT (Nonius, 2000)'
_computing_data_reduction 'DENZO-SMN (Otwinowski & Minor, 1997)'
_computing_structure_refinement 'SHELXL-97 (Sheldrick, 2008)'
_computing_structure_solution 'SIR97 (Altomare et al., 1999)'
_diffrn_ambient_temperature 293(2)
_diffrn_measured_fraction_theta_full 0.990
_diffrn_measured_fraction_theta_max 0.990
_diffrn_measurement_device_type 'Nonius Kappa CCD'
_diffrn_measurement_method '\f and \w scans'
_diffrn_radiation_monochromator graphite
_diffrn_radiation_source xray_tube
_diffrn_radiation_type 'Mo K\a'
_diffrn_radiation_wavelength .71073
_diffrn_reflns_av_R_equivalents .029
_diffrn_reflns_limit_h_max 11
_diffrn_reflns_limit_h_min -11
_diffrn_reflns_limit_k_max 11
_diffrn_reflns_limit_k_min -10
_diffrn_reflns_limit_l_max 13
_diffrn_reflns_limit_l_min -13
_diffrn_reflns_number 13273
_diffrn_reflns_theta_full 27.38
_diffrn_reflns_theta_max 27.38
_exptl_absorpt_coefficient_mu .701
_exptl_absorpt_correction_T_max 0.96
_exptl_absorpt_correction_T_min 0.88
_exptl_absorpt_correction_type multi-scan
_exptl_absorpt_process_details '(DENZO-SMN; Otwinovski, Minor 1997)'
_exptl_crystal_colour brown
_exptl_crystal_density_diffrn 1.484
_exptl_crystal_description prism
_exptl_crystal_F_000 366
_exptl_crystal_size_max 0.18
_exptl_crystal_size_mid 0.14
_exptl_crystal_size_min 0.06
_refine_diff_density_max 0.315
_refine_diff_density_min -0.570
_refine_diff_density_rms 0.060
_refine_ls_extinction_method none
_refine_ls_goodness_of_fit_ref 1.141
_refine_ls_hydrogen_treatment mixed
_refine_ls_matrix_type full
_refine_ls_number_parameters 203
_refine_ls_number_reflns 3592
_refine_ls_number_restraints 0
_refine_ls_restrained_S_all 1.141
_refine_ls_R_factor_all 0.0286
_refine_ls_R_factor_gt 0.0258
_refine_ls_shift/su_max 0.001
_refine_ls_shift/su_mean 0.000
_refine_ls_structure_factor_coef Fsqd
_refine_ls_weighting_details 'calc w=1/[\s^2^(Fo^2^)+(0.0280P)^2^+0.2138P] where P=(Fo^2^+2Fc^2^)/3'
_refine_ls_weighting_scheme calc
_refine_ls_wR_factor_gt 0.0687
_refine_ls_wR_factor_ref 0.0704
_reflns_number_gt 3409
_reflns_number_total 3592
_reflns_threshold_expression >2\s(I)
_cod_data_source_file ICA-2012-393-239-245.cif
_cod_data_source_block k973
_cod_original_sg_symbol_Hall -p_1
_cod_original_sg_symbol_H-M P_-1
_cod_database_code 1512672

loop_
_symmetry_equiv_pos_as_xyz
+x,+y,+z
-x,-y,-z

loop_
_atom_site_label
_atom_site_type_symbol
_atom_site_fract_x
_atom_site_fract_y
_atom_site_fract_z
_atom_site_U_iso_or_equiv
_atom_site_adp_type
_atom_site_occupancy
_atom_site_symmetry_multiplicity
_atom_site_calc_flag
_atom_site_refinement_flags
Ru Ru 1.0000 0.0000 1.0000 0.03229(8) Uani 1 2 d S
C1 C 0.6545(2) 0.1242(2) 0.9100(2) 0.0397(4) Uani 1 1 d .
C2 C 0.6247(2) 0.1575(2) 1.0313(2) 0.0456(4) Uani 1 1 d .
C3 C 0.5186(3) 0.2665(3) 1.0338(3) 0.0586(6) Uani 1 1 d .
H3 H 0.4997 0.2927 1.1143 0.070 Uiso 1 1 calc R
C4 C 0.4417(3) 0.3357(3) 0.9200(3) 0.0634(7) Uani 1 1 d .
H4 H 0.3684 0.4052 0.9242 0.076 Uiso 1 1 calc R
C5 C 0.4701(3) 0.3050(3) 0.7984(3) 0.0582(6) Uani 1 1 d .
C6 C 0.5793(2) 0.1992(2) 0.7961(2) 0.0475(5) Uani 1 1 d .
H6 H 0.6026 0.1781 0.7165 0.057 Uiso 1 1 calc R
C7 C 0.3851(4) 0.3815(3) 0.6724(3) 0.0841(9) Uani 1 1 d .
H7A H 0.2783 0.3418 0.6398 0.126 Uiso 1 1 calc R
H7B H 0.4378 0.3652 0.6053 0.126 Uiso 1 1 calc R
H7C H 0.3853 0.4862 0.6921 0.126 Uiso 1 1 calc R
C8 C 0.7056(2) -0.0913(2) 0.80840(19) 0.0416(4) Uani 1 1 d .
H8 H 0.6062 -0.0853 0.7472 0.050 Uiso 1 1 calc R
C9 C 0.8030(2) -0.2139(2) 0.80158(19) 0.0399(4) Uani 1 1 d .
C10 C 0.7464(3) -0.3393(3) 0.7190(2) 0.0533(5) Uani 1 1 d .
H10 H 0.6478 -0.3413 0.6553 0.064 Uiso 1 1 calc R
C11 C 0.8383(3) -0.4610(3) 0.7325(3) 0.0581(6) Uani 1 1 d .
H11 H 0.8035 -0.5462 0.6778 0.070 Uiso 1 1 calc R
C12 C 0.9825(3) -0.4537(2) 0.8286(2) 0.0528(5) Uani 1 1 d .
H12 H 1.0457 -0.5351 0.8410 0.063 Uiso 1 1 calc R
C13 C 1.0333(2) -0.3251(2) 0.9068(2) 0.0442(4) Uani 1 1 d .
H13 H 1.1311 -0.3224 0.9715 0.053 Uiso 1 1 calc R
C14 C 0.7494(3) 0.0123(3) 0.4709(3) 0.0676(7) Uani 1 1 d .
H14A H 0.6475 -0.0285 0.4699 0.101 Uiso 1 1 calc R
H14B H 0.8256 -0.0088 0.5539 0.101 Uiso 1 1 calc R
H14C H 0.7793 -0.0315 0.3975 0.101 Uiso 1 1 calc R
C15 C 0.7428(3) 0.1759(3) 0.4573(2) 0.0563(6) Uani 1 1 d .
C16 C 0.8868(3) 0.2569(3) 0.4487(3) 0.0734(7) Uani 1 1 d .
H16A H 0.8653 0.3592 0.4319 0.110 Uiso 1 1 calc R
H16B H 0.9200 0.2136 0.3769 0.110 Uiso 1 1 calc R
H16C H 0.9690 0.2505 0.5316 0.110 Uiso 1 1 calc R
O1 O 0.6909(2) 0.0907(2) 1.14710(17) 0.0584(4) Uani 1 1 d .
O2 O 0.6247(3) 0.2390(3) 0.4552(3) 0.0925(7) Uani 1 1 d .
N1 N 0.76077(18) 0.00993(17) 0.90215(15) 0.0361(3) Uani 1 1 d .
N2 N 0.94783(18) -0.20356(17) 0.89379(15) 0.0359(3) Uani 1 1 d .
Cl Cl 1.03928(6) 0.12364(6) 0.81043(5) 0.04701(13) Uani 1 1 d .
H1 H 0.751(3) 0.035(3) 1.143(3) 0.066(9) Uiso 1 1 d .

loop_
_atom_site_aniso_label
_atom_site_aniso_U_11
_atom_site_aniso_U_22
_atom_site_aniso_U_33
_atom_site_aniso_U_23
_atom_site_aniso_U_13
_atom_site_aniso_U_12
Ru 0.03417(12) 0.03191(12) 0.02760(11) -0.00027(7) 0.00435(8) 0.00083(8)
C1 0.0329(9) 0.0386(9) 0.0436(10) -0.0030(8) 0.0056(8) 0.0010(7)
C2 0.0417(10) 0.0447(11) 0.0499(12) -0.0043(9) 0.0135(9) -0.0015(8)
C3 0.0545(13) 0.0521(13) 0.0752(16) -0.0111(12) 0.0297(12) 0.0020(10)
C4 0.0466(12) 0.0479(13) 0.093(2) -0.0062(13) 0.0164(13) 0.0095(10)
C5 0.0459(12) 0.0421(11) 0.0755(16) 0.0028(11) 0.0000(11) 0.0062(9)
C6 0.0430(11) 0.0451(11) 0.0478(12) 0.0009(9) 0.0030(9) 0.0028(9)
C7 0.0737(18) 0.0612(16) 0.097(2) 0.0133(15) -0.0104(16) 0.0198(14)
C8 0.0375(9) 0.0458(10) 0.0340(9) -0.0039(8) -0.0004(8) 0.0009(8)
C9 0.0422(10) 0.0407(10) 0.0331(9) -0.0051(7) 0.0062(8) -0.0014(8)
C10 0.0507(12) 0.0560(13) 0.0461(12) -0.0168(10) 0.0057(9) -0.0053(10)
C11 0.0654(14) 0.0445(12) 0.0623(14) -0.0196(10) 0.0189(12) -0.0086(10)
C12 0.0595(13) 0.0352(10) 0.0666(15) -0.0033(10) 0.0237(11) 0.0023(9)
C13 0.0440(10) 0.0361(10) 0.0510(12) 0.0029(8) 0.0116(9) 0.0011(8)
C14 0.0759(17) 0.0678(16) 0.0521(14) 0.0021(12) 0.0079(12) 0.0044(13)
C15 0.0534(13) 0.0703(15) 0.0407(12) 0.0008(10) 0.0058(10) 0.0111(11)
C16 0.0682(17) 0.0775(18) 0.0726(18) 0.0062(14) 0.0174(14) 0.0031(14)
O1 0.0672(11) 0.0666(11) 0.0459(9) 0.0015(8) 0.0224(8) 0.0125(9)
O2 0.0671(13) 0.0976(16) 0.1156(19) 0.0075(14) 0.0274(12) 0.0314(12)
N1 0.0364(8) 0.0372(8) 0.0319(8) 0.0007(6) 0.0059(6) 0.0019(6)
N2 0.0392(8) 0.0348(7) 0.0322(8) -0.0001(6) 0.0087(6) 0.0001(6)
Cl 0.0542(3) 0.0499(3) 0.0361(3) 0.0082(2) 0.0115(2) 0.0008(2)

loop_
_atom_type_symbol
_atom_type_description
_atom_type_scat_dispersion_real
_atom_type_scat_dispersion_imag
_atom_type_scat_source
Ru Ru -1.2594 0.8363 'International Tables Vol C Tables 4.2.6.8 and 6.1.1.4'
C C 0.0033 0.0016 'International Tables Vol C Tables 4.2.6.8 and 6.1.1.4'
H H 0.0000 0.0000 'International Tables Vol C Tables 4.2.6.8 and 6.1.1.4'
O O 0.0106 0.0060 'International Tables Vol C Tables 4.2.6.8 and 6.1.1.4'
N N 0.0061 0.0033 'International Tables Vol C Tables 4.2.6.8 and 6.1.1.4'
Cl Cl 0.1484 0.1585 'International Tables Vol C Tables 4.2.6.8 and 6.1.1.4'

loop_
_geom_angle_atom_site_label_1
_geom_angle_atom_site_label_2
_geom_angle_atom_site_label_3
_geom_angle
_geom_angle_site_symmetry_1
_geom_angle_site_symmetry_3
N1 Ru N1 180.000(1) . 2_757
N1 Ru N2 77.62(6) . .
N1 Ru N2 102.38(6) 2_757 .
N1 Ru N2 102.38(6) . 2_757
N1 Ru N2 77.62(6) 2_757 2_757
N2 Ru N2 180.000(1) . 2_757
N1 Ru Cl 94.41(4) . 2_757
N1 Ru Cl 85.59(4) 2_757 2_757
N2 Ru Cl 87.81(4) . 2_757
N2 Ru Cl 92.19(4) 2_757 2_757
N1 Ru Cl 85.59(4) . .
N1 Ru Cl 94.41(4) 2_757 .
N2 Ru Cl 92.19(4) . .
N2 Ru Cl 87.81(4) 2_757 .
Cl Ru Cl 180.0 2_757 .
C6 C1 C2 120.04(18) . .
C6 C1 N1 120.01(18) . .
C2 C1 N1 119.94(18) . .
O1 C2 C3 117.3(2) . .
O1 C2 C1 124.61(19) . .
C3 C2 C1 118.1(2) . .
C4 C3 C2 121.2(2) . .
C4 C3 H3 119.4 . .
C2 C3 H3 119.4 . .
C3 C4 C5 121.8(2) . .
C3 C4 H4 119.1 . .
C5 C4 H4 119.1 . .
C4 C5 C6 117.3(2) . .
C4 C5 C7 121.8(2) . .
C6 C5 C7 120.9(3) . .
C1 C6 C5 121.6(2) . .
C1 C6 H6 119.2 . .
C5 C6 H6 119.2 . .
C5 C7 H7A 109.5 . .
C5 C7 H7B 109.5 . .
H7A C7 H7B 109.5 . .
C5 C7 H7C 109.5 . .
H7A C7 H7C 109.5 . .
H7B C7 H7C 109.5 . .
N1 C8 C9 117.84(17) . .
N1 C8 H8 121.1 . .
C9 C8 H8 121.1 . .
N2 C9 C10 122.96(19) . .
N2 C9 C8 114.21(16) . .
C10 C9 C8 122.39(18) . .
C11 C10 C9 119.0(2) . .
C11 C10 H10 120.5 . .
C9 C10 H10 120.5 . .
C12 C11 C10 118.5(2) . .
C12 C11 H11 120.7 . .
C10 C11 H11 120.7 . .
C11 C12 C13 119.8(2) . .
C11 C12 H12 120.1 . .
C13 C12 H12 120.1 . .
N2 C13 C12 123.0(2) . .
N2 C13 H13 118.5 . .
C12 C13 H13 118.5 . .
C15 C14 H14A 109.5 . .
C15 C14 H14B 109.5 . .
H14A C14 H14B 109.5 . .
C15 C14 H14C 109.5 . .
H14A C14 H14C 109.5 . .
H14B C14 H14C 109.5 . .
O2 C15 C16 121.8(3) . .
O2 C15 C14 121.0(3) . .
C16 C15 C14 117.2(2) . .
C15 C16 H16A 109.5 . .
C15 C16 H16B 109.5 . .
H16A C16 H16B 109.5 . .
C15 C16 H16C 109.5 . .
H16A C16 H16C 109.5 . .
H16B C16 H16C 109.5 . .
C2 O1 H1 115(2) . .
C8 N1 C1 115.47(16) . .
C8 N1 Ru 114.42(13) . .
C1 N1 Ru 129.41(12) . .
C13 N2 C9 116.64(16) . .
C13 N2 Ru 129.52(13) . .
C9 N2 Ru 113.79(12) . .

loop_
_geom_bond_atom_site_label_1
_geom_bond_atom_site_label_2
_geom_bond_distance
_geom_bond_site_symmetry_2
Ru N1 2.0765(15) .
Ru N1 2.0765(15) 2_757
Ru N2 2.0811(15) .
Ru N2 2.0811(15) 2_757
Ru Cl 2.4042(5) 2_757
Ru Cl 2.4042(5) .
C1 C6 1.390(3) .
C1 C2 1.394(3) .
C1 N1 1.440(2) .
C2 O1 1.350(3) .
C2 C3 1.392(3) .
C3 C4 1.366(4) .
C3 H3 0.9300 .
C4 C5 1.387(4) .
C4 H4 0.9300 .
C5 C6 1.391(3) .
C5 C7 1.512(4) .
C6 H6 0.9300 .
C7 H7A 0.9600 .
C7 H7B 0.9600 .
C7 H7C 0.9600 .
C8 N1 1.290(2) .
C8 C9 1.443(3) .
C8 H8 0.9300 .
C9 N2 1.360(2) .
C9 C10 1.386(3) .
C10 C11 1.378(3) .
C10 H10 0.9300 .
C11 C12 1.374(3) .
C11 H11 0.9300 .
C12 C13 1.380(3) .
C12 H12 0.9300 .
C13 N2 1.344(2) .
C13 H13 0.9300 .
C14 C15 1.488(4) .
C14 H14A 0.9600 .
C14 H14B 0.9600 .
C14 H14C 0.9600 .
C15 O2 1.206(3) .
C15 C16 1.475(4) .
C16 H16A 0.9600 .
C16 H16B 0.9600 .
C16 H16C 0.9600 .
O1 H1 0.75(3) .
